data_7118904
loop_
_publ_author_name
'Ivanov, Daniil M.'
'Novikov, Alexander S.'
'Ananyev, Ivan V.'
'Kirina, Yulia V.'
'Kukushkin, Vadim Yu'

_publ_section_title
;
 Halogen bonding between metal centers and halocarbons.
;
_journal_issue 32
_journal_name_full 'Chemical communications (Cambridge, England)'
_journal_page_first 5565
_journal_page_last 5568
_journal_paper_doi 10.1039/c6cc01107a
_journal_volume 52
_journal_year 2016
_chemical_formula_moiety '2(C6 H12 Cl2 N4 Pt), 2(C H Cl1.50 I1.50), 2(C H I3)'
_chemical_formula_sum 'C16 H28 Cl7 I9 N8 Pt2'
_chemical_formula_weight 2112.89
_space_group_crystal_system triclinic
_space_group_IT_number 2
_space_group_name_Hall '-P 1'
_space_group_name_H-M_alt 'P -1'
_symmetry_space_group_name_Hall '-P 1'
_symmetry_space_group_name_H-M 'P -1'
_atom_sites_solution_hydrogens geom
_audit_creation_method SHELXL-2014/6
_audit_update_record
;
2016-01-11 deposited with the CCDC.
2016-03-16 downloaded from the CCDC.
;
_cell_angle_alpha 75.799(6)
_cell_angle_beta 81.826(6)
_cell_angle_gamma 65.210(7)
_cell_formula_units_Z 1
_cell_length_a 9.2558(6)
_cell_length_b 9.3667(7)
_cell_length_c 15.2697(11)
_cell_measurement_reflns_used 684
_cell_measurement_temperature 100(2)
_cell_measurement_theta_max 25
_cell_measurement_theta_min 3
_cell_volume 1163.95(16)
_computing_cell_refinement 'Bruker SAINT'
_computing_data_collection 'Bruker APEX II'
_computing_data_reduction 'Bruker SAINT'
_computing_molecular_graphics 'Bruker SHELXTL'
_computing_publication_material 'Bruker SHELXTL'
_computing_structure_refinement 'SHELXL-97 (Sheldrick, 1997)'
_computing_structure_solution 'SHELXS-97 (Sheldrick, 1997)'
_diffrn_ambient_temperature 100(2)
_diffrn_measured_fraction_theta_full 0.999
_diffrn_measured_fraction_theta_max 0.892
_diffrn_measurement_device_type 'Bruker APEX II CCD area detector''
_diffrn_measurement_method 'omega scans'
_diffrn_radiation_type MoK\a
_diffrn_radiation_wavelength 0.71073
_diffrn_reflns_av_R_equivalents 0.0312
_diffrn_reflns_av_unetI/netI 0.0316
_diffrn_reflns_Laue_measured_fraction_full 0.999
_diffrn_reflns_Laue_measured_fraction_max 0.892
_diffrn_reflns_limit_h_max 12
_diffrn_reflns_limit_h_min -12
_diffrn_reflns_limit_k_max 12
_diffrn_reflns_limit_k_min -12
_diffrn_reflns_limit_l_max 20
_diffrn_reflns_limit_l_min -21
_diffrn_reflns_number 20329
_diffrn_reflns_point_group_measured_fraction_full 0.999
_diffrn_reflns_point_group_measured_fraction_max 0.892
_diffrn_reflns_theta_full 25.242
_diffrn_reflns_theta_max 29.790
_diffrn_reflns_theta_min 2.669
_exptl_absorpt_coefficient_mu 12.395
_exptl_absorpt_correction_T_max 0.273
_exptl_absorpt_correction_T_min 0.152
_exptl_absorpt_correction_type multi-scan
_exptl_absorpt_process_details SADABS
_exptl_crystal_colour yellow
_exptl_crystal_density_diffrn 3.014
_exptl_crystal_description prism
_exptl_crystal_F_000 932
_exptl_crystal_size_max 0.233
_exptl_crystal_size_mid 0.207
_exptl_crystal_size_min 0.148
_refine_diff_density_max 1.699
_refine_diff_density_min -1.952
_refine_diff_density_rms 0.174
_refine_ls_extinction_method none
_refine_ls_goodness_of_fit_ref 1.206
_refine_ls_hydrogen_treatment constr
_refine_ls_matrix_type full
_refine_ls_number_parameters 224
_refine_ls_number_reflns 5932
_refine_ls_number_restraints 48
_refine_ls_restrained_S_all 1.486
_refine_ls_R_factor_all 0.0382
_refine_ls_R_factor_gt 0.0300
_refine_ls_shift/su_max 0.005
_refine_ls_shift/su_mean 0.000
_refine_ls_structure_factor_coef Fsqd
_refine_ls_weighting_details 'w=1/[\s^2^(Fo^2^)+(0.0150P)^2^+3.0280P] where P=(Fo^2^+2Fc^2^)/3'
_refine_ls_weighting_scheme calc
_refine_ls_wR_factor_gt 0.0581
_refine_ls_wR_factor_ref 0.0609
_reflns_Friedel_coverage 0.000
_reflns_number_gt 5152
_reflns_number_total 5932
_reflns_threshold_expression I>2\s(I)
_cod_data_source_file c6cc01107a2.cif
_cod_data_source_block a
_cod_depositor_comments 'Adding full bibliography for 7118900--7118914.cif.'
_cod_original_cell_volume 1163.95(15)
_cod_database_code 7118904
_shelx_space_group_comment
;
The symmetry employed for this shelxl refinement is uniquely defined
by the following loop, which should always be used as a source of
symmetry information in preference to the above space-group names.
They are only intended as comments.
;
_shelx_estimated_absorpt_t_min 0.160
_shelx_estimated_absorpt_t_max 0.261
_shelxl_version_number 2014/6

loop_
_space_group_symop_operation_xyz
'x, y, z'
'-x, -y, -z'

loop_
_atom_site_label
_atom_site_type_symbol
_atom_site_fract_x
_atom_site_fract_y
_atom_site_fract_z
_atom_site_U_iso_or_equiv
_atom_site_adp_type
_atom_site_occupancy
_atom_site_site_symmetry_order
_atom_site_calc_flag
_atom_site_refinement_flags_posn
_atom_site_refinement_flags_adp
_atom_site_refinement_flags_occupancy
_atom_site_disorder_assembly
_atom_site_disorder_group
Pt1 Pt 0.5000 0.5000 0.5000 0.01799(7) Uani 1 2 d S . P . .
Pt1A Pt 1.0000 0.5000 1.0000 0.03944(10) Uani 1 2 d S U P . .
I1S I 0.80609(4) 0.61072(4) 0.67384(2) 0.02172(8) Uani 1 1 d . . . . .
I3S I 0.80715(4) 0.99764(4) 0.65895(2) 0.02468(8) Uani 1 1 d . . . . .
I2S I 1.16993(5) 0.65986(4) 0.63559(3) 0.03243(9) Uani 1 1 d . . . . .
Cl1 Cl 0.62884(18) 0.39562(16) 0.63402(8) 0.0267(3) Uani 1 1 d . . . . .
Cl1A Cl 0.9071(3) 0.7629(2) 0.92210(10) 0.0495(4) Uani 1 1 d . U . . .
N1 N 0.4144(5) 0.3327(5) 0.5305(3) 0.0222(9) Uani 1 1 d . . . . .
N2 N 0.2910(6) 0.1393(5) 0.5758(3) 0.0249(10) Uani 1 1 d . . . . .
N1A N 0.8394(7) 0.4623(7) 0.9482(4) 0.0415(13) Uani 1 1 d . U . . .
C1S C 0.9348(6) 0.7414(6) 0.6972(3) 0.0228(11) Uani 1 1 d . . . . .
H1S H 0.9475 0.7160 0.7640 0.027 Uiso 1 1 calc R U . . .
C1 C 0.3561(6) 0.2426(6) 0.5535(3) 0.0207(10) Uani 1 1 d . . . . .
C3 C 0.1162(7) 0.1961(7) 0.5813(4) 0.0317(13) Uani 1 1 d . . . . .
H3A H 0.0785 0.1850 0.6449 0.047 Uiso 1 1 calc R U . . .
H3B H 0.0850 0.1319 0.5520 0.047 Uiso 1 1 calc R U . . .
H3C H 0.0687 0.3094 0.5507 0.047 Uiso 1 1 calc R U . . .
C1A C 0.7481(8) 0.4320(8) 0.9224(4) 0.0358(14) Uani 1 1 d . U . . .
N2A N 0.6436(7) 0.3951(7) 0.8954(4) 0.0447(13) Uani 1 1 d . U . . .
C2 C 0.3868(8) -0.0289(7) 0.6165(4) 0.0337(14) Uani 1 1 d . . . . .
H2A H 0.5002 -0.0493 0.6072 0.050 Uiso 1 1 calc R U . . .
H2B H 0.3646 -0.1002 0.5880 0.050 Uiso 1 1 calc R U . . .
H2C H 0.3595 -0.0493 0.6815 0.050 Uiso 1 1 calc R U . . .
C2A C 0.6943(11) 0.2349(10) 0.8756(6) 0.064(2) Uani 1 1 d . U . . .
H2AA H 0.6954 0.2444 0.8102 0.097 Uiso 1 1 calc R U . . .
H2AB H 0.6198 0.1869 0.9060 0.097 Uiso 1 1 calc R U . . .
H2AC H 0.8014 0.1666 0.8973 0.097 Uiso 1 1 calc R U . . .
C3A C 0.4906(10) 0.5157(10) 0.8677(5) 0.057(2) Uani 1 1 d . U . . .
H3AA H 0.4719 0.6143 0.8873 0.086 Uiso 1 1 calc R U . . .
H3AB H 0.4077 0.4772 0.8951 0.086 Uiso 1 1 calc R U . . .
H3AC H 0.4876 0.5379 0.8017 0.086 Uiso 1 1 calc R U . . .
C2S C 0.2906(7) 1.0668(7) 0.8884(4) 0.0364(15) Uani 1 1 d D . . . .
H2S H 0.2621 1.0992 0.9483 0.044 Uiso 1 1 calc R U . A 1
I4S I 0.5399(2) 0.89948(19) 0.89515(13) 0.0290(3) Uani 0.5 1 d D . P B 1
I5S I 0.2523(4) 1.2798(3) 0.7934(2) 0.0267(4) Uani 0.5 1 d D . P B 1
I6S I 0.1411(3) 0.9441(3) 0.88189(11) 0.0335(3) Uani 0.5 1 d D . P B 1
Cl1S Cl 0.4915(8) 0.9464(8) 0.8811(6) 0.0399(15) Uani 0.5 1 d D . P B 2
Cl2S Cl 0.253(2) 1.2448(13) 0.7985(10) 0.040(2) Uani 0.5 1 d D . P B 2
Cl3S Cl 0.1703(11) 0.9750(11) 0.8690(6) 0.0498(16) Uani 0.5 1 d D . P B 2

loop_
_atom_site_aniso_label
_atom_site_aniso_U_11
_atom_site_aniso_U_22
_atom_site_aniso_U_33
_atom_site_aniso_U_23
_atom_site_aniso_U_13
_atom_site_aniso_U_12
Pt1 0.02641(16) 0.01717(13) 0.01705(13) -0.00664(10) 0.00531(10) -0.01538(12)
Pt1A 0.0744(3) 0.0463(2) 0.01548(14) -0.01176(13) 0.00157(15) -0.0395(2)
I1S 0.02721(19) 0.02080(16) 0.02167(16) -0.00511(13) 0.00175(13) -0.01443(14)
I3S 0.02896(19) 0.02178(17) 0.02878(18) -0.00878(14) 0.00363(14) -0.01499(15)
I2S 0.0248(2) 0.02706(19) 0.0494(2) -0.01250(17) 0.00575(17) -0.01401(16)
Cl1 0.0430(8) 0.0240(6) 0.0218(6) -0.0017(5) -0.0046(5) -0.0223(6)
Cl1A 0.0893(12) 0.0434(8) 0.0275(7) -0.0103(6) -0.0050(7) -0.0354(9)
N1 0.031(3) 0.019(2) 0.021(2) -0.0055(17) 0.0029(18) -0.015(2)
N2 0.031(3) 0.022(2) 0.029(2) -0.0027(19) 0.0000(19) -0.020(2)
N1A 0.0437(16) 0.0415(15) 0.0408(15) -0.0093(9) -0.0023(9) -0.0179(10)
C1S 0.028(3) 0.022(3) 0.023(2) -0.009(2) 0.003(2) -0.014(2)
C1 0.029(3) 0.020(2) 0.015(2) -0.0067(19) 0.003(2) -0.012(2)
C3 0.036(3) 0.040(3) 0.029(3) -0.008(3) 0.003(2) -0.026(3)
C1A 0.0375(16) 0.0363(16) 0.0348(16) -0.0075(10) -0.0016(9) -0.0160(10)
N2A 0.0473(16) 0.0445(16) 0.0453(16) -0.0106(10) -0.0024(9) -0.0204(10)
C2 0.042(4) 0.024(3) 0.041(3) -0.005(3) -0.002(3) -0.020(3)
C2A 0.072(3) 0.062(3) 0.065(3) -0.0156(18) -0.0125(18) -0.0286(19)
C3A 0.059(3) 0.060(3) 0.061(3) -0.0187(18) -0.0003(18) -0.0285(19)
C2S 0.055(4) 0.042(4) 0.030(3) -0.017(3) 0.001(3) -0.031(3)
I4S 0.0442(10) 0.0277(7) 0.0219(5) -0.0060(5) -0.0027(6) -0.0200(6)
I5S 0.0429(7) 0.0225(11) 0.0214(7) -0.0017(7) -0.0038(5) -0.0204(8)
I6S 0.0540(10) 0.0381(7) 0.0220(5) -0.0023(4) -0.0024(5) -0.0335(5)
Cl1S 0.035(4) 0.047(4) 0.048(4) -0.021(3) 0.004(2) -0.022(3)
Cl2S 0.071(4) 0.019(4) 0.031(2) 0.002(3) -0.002(2) -0.023(3)
Cl3S 0.054(3) 0.059(5) 0.049(3) -0.015(3) 0.010(2) -0.035(3)

loop_
_atom_type_symbol
_atom_type_description
_atom_type_scat_dispersion_real
_atom_type_scat_dispersion_imag
_atom_type_scat_source
C C 0.0033 0.0016 'International Tables Vol C Tables 4.2.6.8 and 6.1.1.4'
H H 0.0000 0.0000 'International Tables Vol C Tables 4.2.6.8 and 6.1.1.4'
Cl Cl 0.1484 0.1585 'International Tables Vol C Tables 4.2.6.8 and 6.1.1.4'
I I -0.4742 1.8119 'International Tables Vol C Tables 4.2.6.8 and 6.1.1.4'
N N 0.0061 0.0033 'International Tables Vol C Tables 4.2.6.8 and 6.1.1.4'
Pt Pt -1.7033 8.3905 'International Tables Vol C Tables 4.2.6.8 and 6.1.1.4'

loop_
_geom_angle_atom_site_label_1
_geom_angle_atom_site_label_2
_geom_angle_atom_site_label_3
_geom_angle
_geom_angle_site_symmetry_1
_geom_angle_site_symmetry_3
N1 Pt1 N1 180.00(11) . 2_666
N1 Pt1 Cl1 90.39(13) . 2_666
N1 Pt1 Cl1 89.61(13) 2_666 2_666
N1 Pt1 Cl1 89.61(13) . .
N1 Pt1 Cl1 90.39(13) 2_666 .
Cl1 Pt1 Cl1 180.00(7) 2_666 .
N1A Pt1A N1A 180.0(3) . 2_767
N1A Pt1A Cl1A 91.06(17) . .
N1A Pt1A Cl1A 88.94(17) 2_767 .
N1A Pt1A Cl1A 88.94(17) . 2_767
N1A Pt1A Cl1A 91.06(17) 2_767 2_767
Cl1A Pt1A Cl1A 180.0 . 2_767
C1 N1 Pt1 174.1(4) . .
C1 N2 C2 119.9(5) . .
C1 N2 C3 119.8(5) . .
C2 N2 C3 118.6(4) . .
C1A N1A Pt1A 175.6(5) . .
I2S C1S I1S 111.1(2) . .
I2S C1S I3S 112.4(2) . .
I1S C1S I3S 112.8(2) . .
I2S C1S H1S 106.7 . .
I1S C1S H1S 106.7 . .
I3S C1S H1S 106.7 . .
N1 C1 N2 177.3(5) . .
N2 C3 H3A 109.5 . .
N2 C3 H3B 109.5 . .
H3A C3 H3B 109.5 . .
N2 C3 H3C 109.5 . .
H3A C3 H3C 109.5 . .
H3B C3 H3C 109.5 . .
N1A C1A N2A 178.3(7) . .
C1A N2A C3A 121.1(6) . .
C1A N2A C2A 118.9(6) . .
C3A N2A C2A 118.8(6) . .
N2 C2 H2A 109.5 . .
N2 C2 H2B 109.5 . .
H2A C2 H2B 109.5 . .
N2 C2 H2C 109.5 . .
H2A C2 H2C 109.5 . .
H2B C2 H2C 109.5 . .
N2A C2A H2AA 109.5 . .
N2A C2A H2AB 109.5 . .
H2AA C2A H2AB 109.5 . .
N2A C2A H2AC 109.5 . .
H2AA C2A H2AC 109.5 . .
H2AB C2A H2AC 109.5 . .
N2A C3A H3AA 109.5 . .
N2A C3A H3AB 109.5 . .
H3AA C3A H3AB 109.5 . .
N2A C3A H3AC 109.5 . .
H3AA C3A H3AC 109.5 . .
H3AB C3A H3AC 109.5 . .
Cl1S C2S Cl3S 112.6(5) . .
Cl1S C2S Cl2S 107.3(7) . .
Cl3S C2S Cl2S 106.2(6) . .
I5S C2S I6S 116.3(3) . .
I5S C2S I4S 113.4(3) . .
I6S C2S I4S 110.5(3) . .
I5S C2S H2S 105.2 . .
I6S C2S H2S 105.2 . .
I4S C2S H2S 105.2 . .

loop_
_geom_bond_atom_site_label_1
_geom_bond_atom_site_label_2
_geom_bond_distance
_geom_bond_site_symmetry_2
Pt1 N1 1.969(4) .
Pt1 N1 1.969(4) 2_666
Pt1 Cl1 2.3022(13) 2_666
Pt1 Cl1 2.3023(13) .
Pt1A N1A 1.968(6) .
Pt1A N1A 1.968(6) 2_767
Pt1A Cl1A 2.3017(17) .
Pt1A Cl1A 2.3017(17) 2_767
I1S C1S 2.146(5) .
I3S C1S 2.151(5) .
I2S C1S 2.140(5) .
N1 C1 1.144(6) .
N2 C1 1.298(6) .
N2 C2 1.470(7) .
N2 C3 1.473(7) .
N1A C1A 1.140(8) .
C1S H1S 1.0000 .
C3 H3A 0.9800 .
C3 H3B 0.9800 .
C3 H3C 0.9800 .
C1A N2A 1.300(8) .
N2A C3A 1.434(9) .
N2A C2A 1.467(9) .
C2 H2A 0.9800 .
C2 H2B 0.9800 .
C2 H2C 0.9800 .
C2A H2AA 0.9800 .
C2A H2AB 0.9800 .
C2A H2AC 0.9800 .
C3A H3AA 0.9800 .
C3A H3AB 0.9800 .
C3A H3AC 0.9800 .
C2S Cl1S 1.728(8) .
C2S Cl3S 1.757(8) .
C2S Cl2S 1.820(12) .
C2S I5S 2.084(6) .
C2S I6S 2.161(5) .
C2S I4S 2.179(6) .
C2S H2S 1.0000 .
